data_7238605
loop_
_publ_author_name
'Dorofeeva, Evgeniya O.'
'Elinson, Michail N.'
'Vereshchagin, Anatoly N.'
'Stepanov, Nikita O.'
'Bushmarinov, Ivan S.'
'Belyakov, Pavel A.'
'Sokolova, Olga O.'
'Nikishin, Gennady I.'

_publ_section_title
;
 Electrocatalysis in MIRC reaction strategy: facile stereoselective
 approach to medicinally relevant spirocyclopropylbarbiturates from
 barbituric acids and activated olefins
;
_journal_issue 10
_journal_name_full 'RSC Advances'
_journal_page_first 4444
_journal_paper_doi 10.1039/c2ra20078c
_journal_volume 2
_journal_year 2012
_chemical_absolute_configuration unk
_chemical_formula_moiety 'C17 H15 N3 O5'
_chemical_formula_sum 'C17 H15 N3 O5'
_chemical_formula_weight 341.32
_space_group_crystal_system orthorhombic
_space_group_IT_number 19
_space_group_name_Hall 'P 2ac 2ab'
_space_group_name_H-M_alt 'P 21 21 21'
_atom_sites_solution_hydrogens geom
_atom_sites_solution_primary direct
_atom_sites_solution_secondary difmap
_audit_creation_date 2011-11-23
_audit_creation_method
;
Olex2 1.1
(compiled 2011.11.01 svn.r2039, GUI svn.r3906)
;
_cell_angle_alpha 90.00
_cell_angle_beta 90.00
_cell_angle_gamma 90.00
_cell_formula_units_Z 4
_cell_length_a 9.4235(11)
_cell_length_b 10.3957(12)
_cell_length_c 15.9888(18)
_cell_measurement_reflns_used 7421
_cell_measurement_temperature 100
_cell_measurement_theta_max 30.633
_cell_measurement_theta_min 2.337
_cell_volume 1566.3(3)
_computing_cell_refinement 'SAINT v7.60A (Bruker, 2009)'
_computing_data_collection 'SMART v5.054 (Bruker, 2001)'
_computing_data_reduction 'SAINT v7.60A (Bruker, 2009)'
_computing_molecular_graphics
;
O. V. Dolomanov, L. J. Bourhis, R. J. Gildea, J. A. K. Howard and H. Puschmann,
OLEX2: a complete structure solution, refinement and analysis program.
J. Appl. Cryst. (2009). 42, 339-341.
;
_computing_publication_material
;
O. V. Dolomanov, L. J. Bourhis, R. J. Gildea, J. A. K. Howard and H. Puschmann,
OLEX2: a complete structure solution, refinement and analysis program.
J. Appl. Cryst. (2009). 42, 339-341.
;
_computing_structure_refinement
;
XL, G.M. Sheldrick, Acta Cryst.
(2008). A64, 112-122
;
_computing_structure_solution 'SHELXS-97 (Sheldrick, 2008)'
_diffrn_ambient_temperature 100
_diffrn_detector 'CCD area detector'
_diffrn_detector_area_resol_mean 8
_diffrn_detector_type 'Bruker SMART CCD 1K area detector'
_diffrn_measured_fraction_theta_full 0.997
_diffrn_measured_fraction_theta_max 0.997
_diffrn_measurement_device 'three-circle diffractometer'
_diffrn_measurement_device_type 'Bruker SMART CCD 1K area detector'
_diffrn_measurement_method '\f and \w scans'
_diffrn_radiation_monochromator graphite
_diffrn_radiation_probe x-ray
_diffrn_radiation_type MoK\a
_diffrn_radiation_wavelength 0.71073
_diffrn_radiation_xray_symbol K-L~3~
_diffrn_reflns_av_R_equivalents 0.0365
_diffrn_reflns_av_unetI/netI 0.0222
_diffrn_reflns_limit_h_max 13
_diffrn_reflns_limit_h_min -13
_diffrn_reflns_limit_k_max 14
_diffrn_reflns_limit_k_min -14
_diffrn_reflns_limit_l_max 22
_diffrn_reflns_limit_l_min -22
_diffrn_reflns_number 20970
_diffrn_reflns_theta_full 30.73
_diffrn_reflns_theta_max 30.73
_diffrn_reflns_theta_min 2.34
_diffrn_source 'sealed tube'
_diffrn_source_current 30.0
_diffrn_source_power 1.5
_diffrn_source_target Mo
_diffrn_source_voltage 50.0
_diffrn_standards_number 0
_exptl_absorpt_coefficient_mu 0.109
_exptl_absorpt_correction_T_max 0.8622
_exptl_absorpt_correction_T_min 0.7696
_exptl_absorpt_correction_type multi-scan
_exptl_absorpt_process_details
;
SADABS-2008/1 (Bruker,2008) was used for absorption correction.
R(int) was 0.1453 before and 0.0462 after correction.
The Ratio of minimum to maximum transmission is 0.8926.
The \l/2 correction factor is 0.0015.
;
_exptl_crystal_colour yellow
_exptl_crystal_colour_primary yellow
_exptl_crystal_density_diffrn 1.447
_exptl_crystal_density_method 'not measured'
_exptl_crystal_description prism
_exptl_crystal_F_000 712
_exptl_crystal_size_max 0.25
_exptl_crystal_size_mid 0.23
_exptl_crystal_size_min 0.19
_refine_diff_density_max 0.324
_refine_diff_density_min -0.213
_refine_diff_density_rms 0.046
_refine_ls_extinction_method none
_refine_ls_goodness_of_fit_ref 1.067
_refine_ls_hydrogen_treatment constr
_refine_ls_matrix_type full
_refine_ls_number_parameters 229
_refine_ls_number_reflns 2756
_refine_ls_number_restraints 0
_refine_ls_restrained_S_all 1.067
_refine_ls_R_factor_all 0.0355
_refine_ls_R_factor_gt 0.0319
_refine_ls_shift/su_max 0.000
_refine_ls_shift/su_mean 0.000
_refine_ls_structure_factor_coef Fsqd
_refine_ls_weighting_details 'calc w=1/[\s^2^(Fo^2^)+(0.0544P)^2^+0.1730P] where P=(Fo^2^+2Fc^2^)/3'
_refine_ls_weighting_scheme calc
_refine_ls_wR_factor_gt 0.0823
_refine_ls_wR_factor_ref 0.0852
_reflns_number_gt 2569
_reflns_number_total 2756
_reflns_threshold_expression >2sigma(I)
_cod_data_source_file c2ra20078c.txt
_cod_data_source_block a
_cod_database_code 7238605

loop_
_space_group_symop_id
_space_group_symop_operation_xyz
1 'x, y, z'
2 '-x+1/2, -y, z+1/2'
3 '-x, y+1/2, -z+1/2'
4 'x+1/2, -y+1/2, -z'

loop_
_atom_site_label
_atom_site_type_symbol
_atom_site_fract_x
_atom_site_fract_y
_atom_site_fract_z
_atom_site_U_iso_or_equiv
_atom_site_adp_type
_atom_site_occupancy
_atom_site_symmetry_multiplicity
_atom_site_calc_flag
_atom_site_refinement_flags
O1 O 0.76244(11) 0.05119(10) 0.13511(7) 0.0182(2) Uani 1 1 d .
N1 N 0.34282(13) 0.13922(12) 0.13952(7) 0.0151(2) Uani 1 1 d .
O4 O 0.54548(12) 0.43778(10) 0.05152(6) 0.0171(2) Uani 1 1 d .
N3 N 0.53365(13) -0.00507(11) 0.11154(7) 0.0151(2) Uani 1 1 d .
O5 O 0.59903(13) 0.54401(10) 0.17081(7) 0.0210(2) Uani 1 1 d .
N16 N 0.89671(14) 0.30521(13) 0.05308(8) 0.0197(2) Uani 1 1 d .
O3 O 0.38325(12) 0.32821(10) 0.20625(7) 0.0206(2) Uani 1 1 d .
C2 C 0.38845(16) 0.02248(13) 0.10672(8) 0.0159(3) Uani 1 1 d .
O2 O 0.30531(13) -0.05284(11) 0.07666(7) 0.0231(2) Uani 1 1 d .
C5 C 0.58588(15) 0.20413(12) 0.17180(9) 0.0134(2) Uani 1 1 d .
C19 C 0.18894(16) 0.16489(15) 0.13506(10) 0.0213(3) Uani 1 1 d .
H19A H 0.1581 0.1629 0.0765 0.032 Uiso 1 1 calc R
H19B H 0.1689 0.2498 0.1589 0.032 Uiso 1 1 calc R
H19C H 0.1376 0.0990 0.1668 0.032 Uiso 1 1 calc R
C9 C 0.80304(15) 0.22407(13) 0.27987(8) 0.0146(2) Uani 1 1 d .
C4 C 0.63745(15) 0.07886(13) 0.13870(8) 0.0141(2) Uani 1 1 d .
C17 C 0.60006(15) 0.44947(13) 0.12739(8) 0.0147(2) Uani 1 1 d .
C15 C 0.80075(16) 0.30659(13) 0.09699(8) 0.0152(2) Uani 1 1 d .
C8 C 0.67400(15) 0.27600(13) 0.23738(8) 0.0137(2) Uani 1 1 d .
H8 H 0.6145 0.3304 0.2752 0.016 Uiso 1 1 calc R
C7 C 0.67630(15) 0.32454(13) 0.14956(8) 0.0137(2) Uani 1 1 d .
C20 C 0.58116(17) -0.13172(13) 0.08214(10) 0.0197(3) Uani 1 1 d .
H20A H 0.6187 -0.1811 0.1294 0.029 Uiso 1 1 calc R
H20B H 0.6557 -0.1206 0.0400 0.029 Uiso 1 1 calc R
H20C H 0.5008 -0.1779 0.0574 0.029 Uiso 1 1 calc R
C14 C 0.92280(16) 0.30195(15) 0.28535(9) 0.0178(3) Uani 1 1 d .
H14 H 0.9235 0.3837 0.2588 0.021 Uiso 1 1 calc R
C18 C 0.48455(17) 0.55276(15) 0.01424(9) 0.0205(3) Uani 1 1 d .
H18A H 0.4289 0.5289 -0.0352 0.031 Uiso 1 1 calc R
H18B H 0.5609 0.6115 -0.0023 0.031 Uiso 1 1 calc R
H18C H 0.4228 0.5954 0.0550 0.031 Uiso 1 1 calc R
C6 C 0.42924(15) 0.22972(13) 0.17501(9) 0.0149(2) Uani 1 1 d .
C10 C 0.80175(17) 0.10406(14) 0.31881(9) 0.0178(3) Uani 1 1 d .
H10 H 0.7202 0.0506 0.3153 0.021 Uiso 1 1 calc R
C11 C 0.92089(18) 0.06304(16) 0.36298(9) 0.0226(3) Uani 1 1 d .
H11 H 0.9203 -0.0187 0.3895 0.027 Uiso 1 1 calc R
C13 C 1.04168(17) 0.26058(17) 0.32956(10) 0.0225(3) Uani 1 1 d .
H13 H 1.1232 0.3140 0.3331 0.027 Uiso 1 1 calc R
C12 C 1.04096(18) 0.14075(17) 0.36856(10) 0.0242(3) Uani 1 1 d .
H12 H 1.1218 0.1122 0.3988 0.029 Uiso 1 1 calc R

loop_
_atom_site_aniso_label
_atom_site_aniso_U_11
_atom_site_aniso_U_22
_atom_site_aniso_U_33
_atom_site_aniso_U_23
_atom_site_aniso_U_13
_atom_site_aniso_U_12
O1 0.0173(5) 0.0166(5) 0.0207(5) -0.0030(4) 0.0002(4) 0.0033(4)
N1 0.0141(5) 0.0175(5) 0.0138(5) 0.0006(4) 0.0002(4) -0.0004(4)
O4 0.0215(5) 0.0139(4) 0.0160(4) -0.0008(4) -0.0033(4) 0.0028(4)
N3 0.0186(5) 0.0115(5) 0.0151(5) -0.0011(4) -0.0025(4) -0.0002(4)
O5 0.0272(6) 0.0143(4) 0.0215(5) -0.0054(4) -0.0047(4) 0.0027(4)
N16 0.0199(6) 0.0205(6) 0.0186(5) 0.0010(5) -0.0010(5) 0.0016(5)
O3 0.0193(5) 0.0180(5) 0.0244(5) -0.0027(4) 0.0008(4) 0.0038(4)
C2 0.0188(6) 0.0157(6) 0.0131(5) 0.0023(5) -0.0008(5) -0.0008(5)
O2 0.0222(5) 0.0213(5) 0.0257(5) -0.0018(4) -0.0032(4) -0.0055(4)
C5 0.0139(6) 0.0120(5) 0.0142(5) -0.0006(5) -0.0007(5) 0.0010(5)
C19 0.0134(6) 0.0271(7) 0.0232(7) -0.0037(6) 0.0000(5) 0.0004(6)
C9 0.0164(6) 0.0160(6) 0.0114(5) -0.0017(4) -0.0009(5) 0.0013(5)
C4 0.0190(6) 0.0125(5) 0.0110(5) -0.0009(4) -0.0008(5) 0.0004(5)
C17 0.0152(6) 0.0135(5) 0.0156(6) 0.0002(5) 0.0002(5) 0.0002(5)
C15 0.0178(6) 0.0131(5) 0.0148(5) 0.0002(5) -0.0029(5) 0.0005(5)
C8 0.0155(6) 0.0133(5) 0.0125(5) -0.0012(4) -0.0004(5) 0.0002(5)
C7 0.0150(6) 0.0119(5) 0.0142(5) -0.0008(4) -0.0010(5) 0.0007(5)
C20 0.0241(7) 0.0126(6) 0.0223(6) -0.0040(5) -0.0035(6) 0.0014(5)
C14 0.0190(6) 0.0190(6) 0.0154(6) -0.0020(5) -0.0008(5) -0.0020(5)
C18 0.0234(7) 0.0182(6) 0.0197(6) 0.0026(5) -0.0032(6) 0.0058(6)
C6 0.0141(6) 0.0170(6) 0.0134(5) 0.0019(5) 0.0000(5) 0.0019(5)
C10 0.0195(6) 0.0171(6) 0.0167(6) 0.0007(5) -0.0014(5) 0.0019(5)
C11 0.0261(7) 0.0224(7) 0.0191(6) 0.0011(6) -0.0029(6) 0.0078(6)
C13 0.0182(6) 0.0308(8) 0.0185(6) -0.0063(6) -0.0015(6) -0.0006(6)
C12 0.0212(7) 0.0331(8) 0.0182(6) -0.0038(6) -0.0043(6) 0.0090(6)

loop_
_atom_type_symbol
_atom_type_description
_atom_type_scat_dispersion_real
_atom_type_scat_dispersion_imag
_atom_type_scat_source
C C 0.0033 0.0016 'International Tables Vol C Tables 4.2.6.8 and 6.1.1.4'
H H 0.0000 0.0000 'International Tables Vol C Tables 4.2.6.8 and 6.1.1.4'
N N 0.0061 0.0033 'International Tables Vol C Tables 4.2.6.8 and 6.1.1.4'
O O 0.0106 0.0060 'International Tables Vol C Tables 4.2.6.8 and 6.1.1.4'

loop_
_geom_angle_atom_site_label_1
_geom_angle_atom_site_label_2
_geom_angle_atom_site_label_3
_geom_angle
C2 N1 C19 116.32(12)
C6 N1 C2 124.95(12)
C6 N1 C19 118.73(12)
C17 O4 C18 116.99(11)
C2 N3 C20 117.64(12)
C4 N3 C2 125.48(12)
C4 N3 C20 116.83(12)
N1 C2 N3 117.39(12)
O2 C2 N1 121.03(14)
O2 C2 N3 121.56(13)
C4 C5 C8 119.57(12)
C4 C5 C7 116.38(11)
C4 C5 C6 119.25(12)
C8 C5 C7 57.80(8)
C6 C5 C8 115.04(12)
C6 C5 C7 113.83(11)
N1 C19 H19A 109.5
N1 C19 H19B 109.5
N1 C19 H19C 109.5
H19A C19 H19B 109.5
H19A C19 H19C 109.5
H19B C19 H19C 109.5
C14 C9 C8 118.59(12)
C14 C9 C10 119.96(13)
C10 C9 C8 121.29(13)
O1 C4 N3 121.52(13)
O1 C4 C5 122.77(13)
N3 C4 C5 115.71(12)
O4 C17 C7 108.53(11)
O5 C17 O4 126.93(13)
O5 C17 C7 124.40(12)
N16 C15 C7 173.00(15)
C5 C8 H8 112.7
C9 C8 C5 125.19(12)
C9 C8 H8 112.7
C7 C8 C5 61.89(9)
C7 C8 C9 122.57(12)
C7 C8 H8 112.7
C17 C7 C5 118.69(11)
C15 C7 C5 118.07(11)
C15 C7 C17 110.76(11)
C15 C7 C8 120.80(12)
C8 C7 C5 60.31(9)
C8 C7 C17 119.97(11)
N3 C20 H20A 109.5
N3 C20 H20B 109.5
N3 C20 H20C 109.5
H20A C20 H20B 109.5
H20A C20 H20C 109.5
H20B C20 H20C 109.5
C9 C14 H14 119.8
C9 C14 C13 120.31(14)
C13 C14 H14 119.8
O4 C18 H18A 109.5
O4 C18 H18B 109.5
O4 C18 H18C 109.5
H18A C18 H18B 109.5
H18A C18 H18C 109.5
H18B C18 H18C 109.5
N1 C6 C5 116.72(12)
O3 C6 N1 122.43(13)
O3 C6 C5 120.84(13)
C9 C10 H10 120.2
C11 C10 C9 119.55(14)
C11 C10 H10 120.2
C10 C11 H11 119.7
C12 C11 C10 120.63(15)
C12 C11 H11 119.7
C14 C13 H13 120.0
C14 C13 C12 119.96(15)
C12 C13 H13 120.0
C11 C12 C13 119.59(15)
C11 C12 H12 120.2
C13 C12 H12 120.2

loop_
_geom_bond_atom_site_label_1
_geom_bond_atom_site_label_2
_geom_bond_distance
O1 C4 1.2138(18)
N1 C2 1.3902(18)
N1 C19 1.4762(19)
N1 C6 1.3676(18)
O4 C17 1.3232(16)
O4 C18 1.4539(17)
N3 C2 1.4001(19)
N3 C4 1.3808(18)
N3 C20 1.4679(18)
O5 C17 1.2033(16)
N16 C15 1.1449(19)
O3 C6 1.2189(17)
C2 O2 1.2074(18)
C5 C4 1.4874(18)
C5 C8 1.5319(19)
C5 C7 1.5554(19)
C5 C6 1.501(2)
C19 H19A 0.9800
C19 H19B 0.9800
C19 H19C 0.9800
C9 C8 1.4939(19)
C9 C14 1.392(2)
C9 C10 1.3944(19)
C17 C7 1.5260(19)
C15 C7 1.4548(19)
C8 H8 1.0000
C8 C7 1.4922(18)
C20 H20A 0.9800
C20 H20B 0.9800
C20 H20C 0.9800
C14 H14 0.9500
C14 C13 1.393(2)
C18 H18A 0.9800
C18 H18B 0.9800
C18 H18C 0.9800
C10 H10 0.9500
C10 C11 1.393(2)
C11 H11 0.9500
C11 C12 1.393(2)
C13 H13 0.9500
C13 C12 1.393(2)
C12 H12 0.9500

loop_
_geom_torsion_atom_site_label_1
_geom_torsion_atom_site_label_2
_geom_torsion_atom_site_label_3
_geom_torsion_atom_site_label_4
_geom_torsion
O4 C17 C7 C5 -73.96(15)
O4 C17 C7 C15 67.40(14)
O4 C17 C7 C8 -144.32(12)
O5 C17 C7 C5 110.18(16)
O5 C17 C7 C15 -108.46(16)
O5 C17 C7 C8 39.8(2)
C2 N1 C6 O3 -176.66(13)
C2 N1 C6 C5 5.0(2)
C2 N3 C4 O1 -174.33(14)
C2 N3 C4 C5 5.37(19)
C5 C8 C7 C17 108.01(14)
C5 C8 C7 C15 -106.90(14)
C19 N1 C2 N3 -178.91(12)
C19 N1 C2 O2 -0.18(19)
C19 N1 C6 O3 3.2(2)
C19 N1 C6 C5 -175.16(13)
C9 C8 C7 C5 115.72(14)
C9 C8 C7 C17 -136.27(13)
C9 C8 C7 C15 8.82(19)
C9 C14 C13 C12 0.0(2)
C9 C10 C11 C12 0.0(2)
C4 N3 C2 N1 -6.7(2)
C4 N3 C2 O2 174.61(13)
C4 C5 C8 C9 -7.46(19)
C4 C5 C8 C7 104.26(13)
C4 C5 C7 C17 140.12(12)
C4 C5 C7 C15 1.54(17)
C4 C5 C7 C8 -109.80(13)
C4 C5 C6 N1 -5.93(19)
C4 C5 C6 O3 175.69(13)
C8 C5 C4 O1 -28.1(2)
C8 C5 C4 N3 152.21(12)
C8 C5 C7 C17 -110.09(13)
C8 C5 C7 C15 111.34(14)
C8 C5 C6 N1 -158.30(11)
C8 C5 C6 O3 23.32(19)
C8 C9 C14 C13 175.47(13)
C8 C9 C10 C11 -175.34(13)
C7 C5 C4 O1 38.18(19)
C7 C5 C4 N3 -141.52(12)
C7 C5 C8 C9 -111.72(15)
C7 C5 C6 N1 137.59(12)
C7 C5 C6 O3 -40.80(19)
C20 N3 C2 N1 176.01(12)
C20 N3 C2 O2 -2.7(2)
C20 N3 C4 O1 3.0(2)
C20 N3 C4 C5 -177.28(12)
C14 C9 C8 C5 133.12(14)
C14 C9 C8 C7 56.64(18)
C14 C9 C10 C11 0.0(2)
C14 C13 C12 C11 0.0(2)
C18 O4 C17 O5 3.7(2)
C18 O4 C17 C7 -172.01(12)
C6 N1 C2 N3 0.95(19)
C6 N1 C2 O2 179.68(13)
C6 C5 C4 O1 -179.20(14)
C6 C5 C4 N3 1.10(18)
C6 C5 C8 C9 144.82(13)
C6 C5 C8 C7 -103.46(13)
C6 C5 C7 C17 -4.50(17)
C6 C5 C7 C15 -143.07(13)
C6 C5 C7 C8 105.59(13)
C10 C9 C8 C5 -51.51(19)
C10 C9 C8 C7 -127.99(14)
C10 C9 C14 C13 0.0(2)
C10 C11 C12 C13 0.0(2)
